data_2022657
loop_
_publ_author_name
'DeLancey, Stephanie S.'
'Clendening, Reese A.'
'Zeller, Matthias'
'Ren, Tong'

_publ_section_title
;
 Geometric isomers of dichloridoiron(III) complexes of CTMC
 (5,7,12,14-tetramethyl-1,4,8,11-tetraazacyclotetradecane)
;
_journal_coeditor_code LF3128
_journal_issue 9
_journal_name_full 'Acta Crystallographica Section C'
_journal_page_first 507
_journal_page_last 514
_journal_paper_doi 10.1107/S205322962200849X
_journal_volume 78
_journal_year 2022
_chemical_formula_iupac '[Fe (C14 H32 N4) Cl2] Cl'
_chemical_formula_moiety 'C14 H32 Cl2 Fe N4 +, Cl -'
_chemical_formula_sum 'C14 H32 Cl3 Fe N4'
_chemical_formula_weight 418.63
_chemical_name_systematic
'<i>cis</i>-Dichlorido[(5<i>SR</i>,7<i>RS</i>,12<i>SR</i>,14<i>RS</i>)-5,7,12,14-tetramethyl-1,4,8,11-tetraazacyclotetradecane]iron(III) chloride'
_space_group_crystal_system orthorhombic
_space_group_IT_number 60
_space_group_name_Hall '-P 2n 2ab'
_space_group_name_H-M_alt 'P b c n'
_atom_sites_solution_hydrogens geom
_atom_sites_solution_primary direct
_atom_sites_solution_secondary difmap
_audit_creation_method SHELXL-2018/3
_cell_angle_alpha 90
_cell_angle_beta 90
_cell_angle_gamma 90
_cell_formula_units_Z 4
_cell_length_a 9.2912(12)
_cell_length_b 11.9579(19)
_cell_length_c 17.267(3)
_cell_measurement_reflns_used 2788
_cell_measurement_temperature 150(2)
_cell_measurement_theta_max 78.2188
_cell_measurement_theta_min 6.5556
_cell_volume 1918.4(5)
_computing_cell_refinement
;
SAINT (Bruker, 2019)
;
_computing_data_collection
;
APEX3 (Bruker, 2019)
;
_computing_data_reduction
;
SAINT (Bruker, 2019)
;
_computing_molecular_graphics
;
Mercury (Macrae <i>et al.</i>,  2020)
;
_computing_publication_material
;
publCIF (Westrip, 2010)
;
_computing_structure_refinement
;
SHELXL2018 (Sheldrick, 2015b) and
SHELXLE (H\"ubschle <i>et al.</i>, 2011)
;
_computing_structure_solution
;
SHELXT (Sheldrick, 2015a)
;
_diffrn_ambient_temperature 150(2)
_diffrn_detector_area_resol_mean 7.4074
_diffrn_measured_fraction_theta_full 0.998
_diffrn_measured_fraction_theta_max 0.984
_diffrn_measurement_device_type
;
Bruker AXS D8 Quest diffractometer with PhotonII charge-integrating pixel
array detector (CPAD)
;
_diffrn_measurement_method 'omega and phi scans'
_diffrn_radiation_monochromator 'laterally graded multilayer (Goebel) mirror'
_diffrn_radiation_type CuK\a
_diffrn_radiation_wavelength 1.54178
_diffrn_reflns_av_R_equivalents 0.0822
_diffrn_reflns_av_unetI/netI 0.0795
_diffrn_reflns_limit_h_max 9
_diffrn_reflns_limit_h_min -11
_diffrn_reflns_limit_k_max 15
_diffrn_reflns_limit_k_min -14
_diffrn_reflns_limit_l_max 15
_diffrn_reflns_limit_l_min -21
_diffrn_reflns_number 14150
_diffrn_reflns_theta_full 67.679
_diffrn_reflns_theta_max 79.642
_diffrn_reflns_theta_min 6.555
_diffrn_source 'I-mu-S microsource X-ray tube'
_diffrn_source_current '1.0 mA'
_diffrn_source_voltage '50 kV'
_exptl_absorpt_coefficient_mu 10.153
_exptl_absorpt_correction_T_max 0.7543
_exptl_absorpt_correction_T_min 0.5264
_exptl_absorpt_correction_type multi-scan
_exptl_absorpt_process_details
;
(SADABS; Krause <i>et al.</i>,  2015)
;
_exptl_crystal_colour yellow
_exptl_crystal_density_diffrn 1.449
_exptl_crystal_description block
_exptl_crystal_F_000 884
_exptl_crystal_size_max 0.120
_exptl_crystal_size_mid 0.080
_exptl_crystal_size_min 0.050
_refine_diff_density_max 0.582
_refine_diff_density_min -0.948
_refine_ls_extinction_method none
_refine_ls_goodness_of_fit_ref 1.077
_refine_ls_hydrogen_treatment constr
_refine_ls_matrix_type full
_refine_ls_number_parameters 196
_refine_ls_number_reflns 2055
_refine_ls_number_restraints 273
_refine_ls_restrained_S_all 1.021
_refine_ls_R_factor_all 0.0992
_refine_ls_R_factor_gt 0.0655
_refine_ls_shift/su_max 0.000
_refine_ls_shift/su_mean 0.000
_refine_ls_structure_factor_coef Fsqd
_refine_ls_weighting_details 'w=1/[\s^2^(Fo^2^)+(0.0894P)^2^+2.1112P] where P=(Fo^2^+2Fc^2^)/3'
_refine_ls_weighting_scheme calc
_refine_ls_wR_factor_gt 0.1679
_refine_ls_wR_factor_ref 0.1961
_reflns_number_gt 1324
_reflns_number_total 2055
_reflns_threshold_expression 'I > 2\s(I)'
_cod_data_source_file lf3128sup1.cif
_cod_data_source_block 2
_cod_database_code 2022657
_shelx_space_group_comment
;
The symmetry employed for this shelxl refinement is uniquely defined
by the following loop, which should always be used as a source of
symmetry information in preference to the above space-group names.
They are only intended as comments.
;
_shelx_estimated_absorpt_t_min 0.375
_shelx_estimated_absorpt_t_max 0.631

loop_
_space_group_symop_operation_xyz
'x, y, z'
'-x+1/2, -y+1/2, z+1/2'
'-x, y, -z+1/2'
'x+1/2, -y+1/2, -z'
'-x, -y, -z'
'x-1/2, y-1/2, -z-1/2'
'x, -y, z-1/2'
'-x-1/2, y-1/2, z'

loop_
_atom_site_type_symbol
_atom_site_label
_atom_site_fract_x
_atom_site_fract_y
_atom_site_fract_z
_atom_site_U_iso_or_equiv
_atom_site_adp_type
_atom_site_calc_flag
_atom_site_occupancy
_atom_site_disorder_assembly
_atom_site_disorder_group
Cl Cl1 0.06475(16) 0.14880(11) 0.33931(8) 0.0527(4) Uani d 0.944(3) A 1
N N1 0.0818(4) -0.1126(4) 0.3317(2) 0.0400(9) Uani d 0.944(3) A 1
H H1 0.056778 -0.187227 0.309366 0.048 Uiso calc 0.944(3) A 1
N N2 -0.2090(4) -0.0128(3) 0.3004(3) 0.0411(10) Uani d 0.944(3) A 1
H H2 -0.265622 0.055663 0.287131 0.049 Uiso calc 0.944(3) A 1
C C1 0.2829(6) -0.1056(5) 0.2418(3) 0.0476(15) Uani d 0.944(3) A 1
H H1A 0.254084 -0.178590 0.219657 0.057 Uiso calc 0.944(3) A 1
H H1AB 0.388537 -0.097899 0.236565 0.057 Uiso calc 0.944(3) A 1
C C2 0.2414(5) -0.1003(5) 0.3253(3) 0.0471(12) Uani d 0.944(3) A 1
H H2A 0.271799 -0.027846 0.347721 0.056 Uiso calc 0.944(3) A 1
H H2AB 0.289690 -0.161001 0.354366 0.056 Uiso calc 0.944(3) A 1
C C3 0.0315(6) -0.1130(5) 0.4128(3) 0.0452(12) Uani d 0.944(3) A 1
H H3 0.061690 -0.040932 0.437252 0.054 Uiso calc 0.944(3) A 1
C C4 0.0983(7) -0.2084(5) 0.4591(3) 0.0595(16) Uani d 0.944(3) A 1
H H4A 0.073991 -0.279922 0.434715 0.089 Uiso calc 0.944(3) A 1
H H4B 0.060796 -0.207092 0.512146 0.089 Uiso calc 0.944(3) A 1
H H4C 0.203153 -0.199423 0.460242 0.089 Uiso calc 0.944(3) A 1
C C5 -0.1317(6) -0.1208(5) 0.4178(3) 0.0476(12) Uani d 0.944(3) A 1
H H5A -0.158073 -0.131177 0.472879 0.057 Uiso calc 0.944(3) A 1
H H5AB -0.162259 -0.189054 0.389749 0.057 Uiso calc 0.944(3) A 1
C C6 -0.2191(6) -0.0219(5) 0.3860(3) 0.0489(13) Uani d 0.944(3) A 1
H H6 -0.175674 0.047726 0.408015 0.059 Uiso calc 0.944(3) A 1
C C7 -0.3738(7) -0.0272(5) 0.4148(4) 0.0647(18) Uani d 0.944(3) A 1
H H7A -0.430007 0.032673 0.390680 0.097 Uiso calc 0.944(3) A 1
H H7B -0.375245 -0.018051 0.471227 0.097 Uiso calc 0.944(3) A 1
H H7C -0.415638 -0.099831 0.401155 0.097 Uiso calc 0.944(3) A 1
Cl Cl1B -0.063(2) 0.1467(16) 0.3395(14) 0.050(6) Uani d 0.056(3) A 2
N N1B -0.073(3) -0.115(2) 0.331(2) 0.044(2) Uani d 0.056(3) A 2
H H1B -0.045655 -0.188536 0.307266 0.053 Uiso calc 0.056(3) A 2
N N2B 0.216(3) -0.009(3) 0.301(2) 0.045(3) Uani d 0.056(3) A 2
H H2B 0.276232 0.056964 0.286463 0.054 Uiso calc 0.056(3) A 2
C C1B -0.274(6) -0.109(6) 0.241(4) 0.042(5) Uani d 0.056(3) A 2
H H1B1 -0.379699 -0.109911 0.236360 0.051 Uiso calc 0.056(3) A 2
H H1B2 -0.235446 -0.177516 0.216807 0.051 Uiso calc 0.056(3) A 2
C C2B -0.233(4) -0.107(8) 0.325(3) 0.045(3) Uani d 0.056(3) A 2
H H2BA -0.266504 -0.036365 0.348968 0.053 Uiso calc 0.056(3) A 2
H H2BB -0.278760 -0.170198 0.352068 0.053 Uiso calc 0.056(3) A 2
C C3B -0.022(4) -0.119(4) 0.412(2) 0.045(3) Uani d 0.056(3) A 2
H H3B -0.054828 -0.049100 0.438483 0.054 Uiso calc 0.056(3) A 2
C C4B -0.085(6) -0.219(6) 0.456(3) 0.051(6) Uani d 0.056(3) A 2
H H4BA -0.180181 -0.236572 0.434966 0.077 Uiso calc 0.056(3) A 2
H H4BB -0.093223 -0.199981 0.510851 0.077 Uiso calc 0.056(3) A 2
H H4BC -0.021138 -0.283390 0.449623 0.077 Uiso calc 0.056(3) A 2
C C5B 0.141(4) -0.124(4) 0.416(3) 0.045(3) Uani d 0.056(3) A 2
H H5BA 0.173758 -0.189970 0.386439 0.054 Uiso calc 0.056(3) A 2
H H5BB 0.168807 -0.136472 0.470953 0.054 Uiso calc 0.056(3) A 2
C C6B 0.225(4) -0.022(3) 0.387(2) 0.044(3) Uani d 0.056(3) A 2
H H6B 0.178104 0.045868 0.409690 0.052 Uiso calc 0.056(3) A 2
C C7B 0.379(5) -0.024(5) 0.417(4) 0.038(10) Uani d 0.056(3) A 2
H H7BA 0.429323 0.043945 0.400233 0.057 Uiso calc 0.056(3) A 2
H H7BB 0.428749 -0.089744 0.395976 0.057 Uiso calc 0.056(3) A 2
H H7BC 0.377971 -0.027770 0.473444 0.057 Uiso calc 0.056(3) A 2
Fe Fe1 0.000000 0.01505(8) 0.250000 0.0378(4) Uani d 1 . .
Cl Cl2 0.500000 0.14810(14) 0.250000 0.0466(5) Uani d 1 . .

loop_
_atom_site_aniso_label
_atom_site_aniso_U_11
_atom_site_aniso_U_22
_atom_site_aniso_U_33
_atom_site_aniso_U_12
_atom_site_aniso_U_13
_atom_site_aniso_U_23
Cl1 0.0588(8) 0.0373(7) 0.0618(9) -0.0080(6) 0.0109(7) -0.0082(6)
N1 0.037(2) 0.033(2) 0.049(2) 0.0059(15) -0.0023(17) -0.0005(17)
N2 0.037(2) 0.033(2) 0.053(2) 0.0053(16) 0.0089(18) 0.0072(18)
C1 0.038(3) 0.039(3) 0.065(4) 0.006(2) 0.004(2) -0.003(3)
C2 0.038(2) 0.041(3) 0.062(3) 0.004(2) -0.004(2) -0.002(2)
C3 0.050(3) 0.040(3) 0.046(3) 0.008(2) 0.001(2) -0.002(2)
C4 0.075(4) 0.053(4) 0.051(3) 0.017(3) -0.003(3) 0.006(3)
C5 0.049(3) 0.044(3) 0.049(3) 0.005(2) 0.007(2) 0.008(2)
C6 0.047(3) 0.049(3) 0.050(3) 0.006(2) 0.016(2) 0.011(2)
C7 0.056(3) 0.065(4) 0.074(4) 0.012(3) 0.025(3) 0.017(3)
Cl1B 0.039(9) 0.033(9) 0.079(13) 0.021(7) -0.030(9) -0.038(9)
N1B 0.044(4) 0.039(4) 0.049(4) 0.005(4) 0.007(4) 0.005(4)
N2B 0.039(6) 0.037(6) 0.058(6) 0.004(5) -0.004(5) 0.000(6)
C1B 0.039(8) 0.035(8) 0.053(8) 0.008(8) 0.009(8) 0.006(8)
C2B 0.043(5) 0.039(5) 0.051(5) 0.005(5) 0.010(5) 0.007(5)
C3B 0.046(5) 0.039(5) 0.049(5) 0.006(5) 0.002(5) 0.002(5)
C4B 0.058(10) 0.046(10) 0.050(10) 0.007(10) 0.001(10) 0.007(10)
C5B 0.044(5) 0.039(5) 0.052(5) 0.007(5) -0.002(5) 0.001(5)
C6B 0.039(6) 0.037(6) 0.055(6) 0.004(6) -0.005(6) 0.000(6)
C7B 0.037(19) 0.015(18) 0.06(2) -0.013(17) -0.018(19) 0.004(18)
Fe1 0.0342(5) 0.0301(6) 0.0492(7) 0.000 0.0037(4) 0.000
Cl2 0.0444(9) 0.0317(9) 0.0638(12) 0.000 0.0015(8) 0.000

loop_
_atom_type_symbol
_atom_type_description
_atom_type_scat_dispersion_real
_atom_type_scat_dispersion_imag
_atom_type_scat_source
C C 0.0181 0.0091 'International Tables Vol C Tables 4.2.6.8 and 6.1.1.4'
H H 0.0000 0.0000 'International Tables Vol C Tables 4.2.6.8 and 6.1.1.4'
N N 0.0311 0.0180 'International Tables Vol C Tables 4.2.6.8 and 6.1.1.4'
Cl Cl 0.3639 0.7018 'International Tables Vol C Tables 4.2.6.8 and 6.1.1.4'
Fe Fe -1.1336 3.1974 'International Tables Vol C Tables 4.2.6.8 and 6.1.1.4'

loop_
_geom_angle_atom_site_label_1
_geom_angle_atom_site_label_2
_geom_angle_atom_site_label_3
_geom_angle_site_symmetry_1
_geom_angle_site_symmetry_3
_geom_angle
_geom_angle_publ_flag
C3 N1 C2 . . 112.6(4) ?
C3 N1 Fe1 . . 119.9(3) ?
C2 N1 Fe1 . . 103.0(3) ?
C3 N1 H1 . . 106.8 ?
C2 N1 H1 . . 106.8 ?
Fe1 N1 H1 . . 106.8 ?
C6 N2 C1 . 3 113.8(4) ?
C6 N2 Fe1 . . 118.1(3) ?
C1 N2 Fe1 3 . 109.4(3) ?
C6 N2 H2 . . 104.7 ?
C1 N2 H2 3 . 104.7 ?
Fe1 N2 H2 . . 104.7 ?
C2 C1 N2 . 3 108.7(4) ?
C2 C1 H1A . . 109.9 ?
N2 C1 H1A 3 . 109.9 ?
C2 C1 H1AB . . 109.9 ?
N2 C1 H1AB 3 . 109.9 ?
H1A C1 H1AB . . 108.3 ?
C1 C2 N1 . . 108.9(4) ?
C1 C2 H2A . . 109.9 ?
N1 C2 H2A . . 109.9 ?
C1 C2 H2AB . . 109.9 ?
N1 C2 H2AB . . 109.9 ?
H2A C2 H2AB . . 108.3 ?
N1 C3 C5 . . 111.7(4) ?
N1 C3 C4 . . 111.8(4) ?
C5 C3 C4 . . 109.3(5) ?
N1 C3 H3 . . 108.0 ?
C5 C3 H3 . . 108.0 ?
C4 C3 H3 . . 108.0 ?
C3 C4 H4A . . 109.5 ?
C3 C4 H4B . . 109.5 ?
H4A C4 H4B . . 109.5 ?
C3 C4 H4C . . 109.5 ?
H4A C4 H4C . . 109.5 ?
H4B C4 H4C . . 109.5 ?
C3 C5 C6 . . 117.3(5) ?
C3 C5 H5A . . 108.0 ?
C6 C5 H5A . . 108.0 ?
C3 C5 H5AB . . 108.0 ?
C6 C5 H5AB . . 108.0 ?
H5A C5 H5AB . . 107.2 ?
N2 C6 C7 . . 112.8(5) ?
N2 C6 C5 . . 112.2(4) ?
C7 C6 C5 . . 110.5(4) ?
N2 C6 H6 . . 107.0 ?
C7 C6 H6 . . 107.0 ?
C5 C6 H6 . . 107.0 ?
C6 C7 H7A . . 109.5 ?
C6 C7 H7B . . 109.5 ?
H7A C7 H7B . . 109.5 ?
C6 C7 H7C . . 109.5 ?
H7A C7 H7C . . 109.5 ?
H7B C7 H7C . . 109.5 ?
C3B N1B C2B . . 112.8(16) ?
C3B N1B Fe1 . . 121.7(17) ?
C2B N1B Fe1 . . 102(3) ?
C3B N1B H1B . . 106.4 ?
C2B N1B H1B . . 106.4 ?
Fe1 N1B H1B . . 106.4 ?
C6B N2B C1B . 3 113(4) ?
C6B N2B Fe1 . . 117.5(16) ?
C1B N2B Fe1 3 . 103(3) ?
C6B N2B H2B . . 107.6 ?
C1B N2B H2B 3 . 107.6 ?
Fe1 N2B H2B . . 107.6 ?
C2B C1B H1B1 . . 109.3 ?
N2B C1B H1B1 3 . 109.3 ?
C2B C1B H1B2 . . 109.3 ?
N2B C1B H1B2 3 . 109.3 ?
H1B1 C1B H1B2 . . 107.9 ?
N1B C2B C1B . . 108.7(16) ?
N1B C2B H2BA . . 110.0 ?
C1B C2B H2BA . . 110.0 ?
N1B C2B H2BB . . 110.0 ?
C1B C2B H2BB . . 110.0 ?
H2BA C2B H2BB . . 108.3 ?
N1B C3B C5B . . 111.4(16) ?
N1B C3B C4B . . 111.8(16) ?
C5B C3B C4B . . 109.1(16) ?
N1B C3B H3B . . 108.1 ?
C5B C3B H3B . . 108.1 ?
C4B C3B H3B . . 108.1 ?
C3B C4B H4BA . . 109.5 ?
C3B C4B H4BB . . 109.5 ?
H4BA C4B H4BB . . 109.5 ?
C3B C4B H4BC . . 109.5 ?
H4BA C4B H4BC . . 109.5 ?
H4BB C4B H4BC . . 109.5 ?
C3B C5B C6B . . 117.3(17) ?
C3B C5B H5BA . . 108.0 ?
C6B C5B H5BA . . 108.0 ?
C3B C5B H5BB . . 108.0 ?
C6B C5B H5BB . . 108.0 ?
H5BA C5B H5BB . . 107.2 ?
N2B C6B C7B . . 113.2(17) ?
N2B C6B C5B . . 112.5(16) ?
C7B C6B C5B . . 110.3(16) ?
N2B C6B H6B . . 106.8 ?
C7B C6B H6B . . 106.8 ?
C5B C6B H6B . . 106.8 ?
C6B C7B H7BA . . 109.5 ?
C6B C7B H7BB . . 109.5 ?
H7BA C7B H7BB . . 109.5 ?
C6B C7B H7BC . . 109.5 ?
H7BA C7B H7BC . . 109.5 ?
H7BB C7B H7BC . . 109.5 ?
N2 Fe1 N2 . 3 162.2(2) ?
N2 Fe1 N1B . 3 115.1(9) ?
N2 Fe1 N1B 3 3 49.9(9) ?
N2 Fe1 N2B . 3 47.4(10) ?
N2 Fe1 N2B 3 3 129.5(9) ?
N1B Fe1 N2B . . 86.1(11) ?
N1B Fe1 N2B 3 . 83.3(15) ?
N2B Fe1 N2B 3 . 165(2) ?
N2 Fe1 N1 . . 86.85(15) ?
N2 Fe1 N1 3 . 80.87(16) ?
N2 Fe1 N1 . 3 80.87(16) ?
N2 Fe1 N1 3 3 86.85(15) ?
N1 Fe1 N1 . 3 92.8(2) ?
N1B Fe1 Cl1B . . 88.8(10) ?
N1B Fe1 Cl1B 3 . 176.1(10) ?
N2B Fe1 Cl1B 3 . 97.3(10) ?
N2B Fe1 Cl1B . . 92.9(10) ?
N2 Fe1 Cl1B . 3 127.7(5) ?
N2 Fe1 Cl1B 3 3 66.5(6) ?
N1 Fe1 Cl1B . 3 145.0(5) ?
N1 Fe1 Cl1B 3 3 97.6(6) ?
N2 Fe1 Cl1 . . 94.16(12) ?
N2 Fe1 Cl1 3 . 98.20(12) ?
N1 Fe1 Cl1 . . 87.83(12) ?
N1 Fe1 Cl1 3 . 174.94(11) ?
N2 Fe1 Cl1 . 3 98.20(12) ?
N2 Fe1 Cl1 3 3 94.16(12) ?
N1 Fe1 Cl1 . 3 174.94(11) ?
N1 Fe1 Cl1 3 3 87.83(12) ?
Cl1 Fe1 Cl1 . 3 91.97(8) ?

loop_
_geom_bond_atom_site_label_1
_geom_bond_atom_site_label_2
_geom_bond_site_symmetry_2
_geom_bond_distance
_geom_bond_publ_flag
Cl1 Fe1 . 2.3018(15) ?
N1 C3 . 1.476(6) ?
N1 C2 . 1.494(6) ?
N1 Fe1 . 2.213(4) ?
N1 H1 . 1.0000 ?
N2 C6 . 1.485(7) ?
N2 C1 3 1.495(7) ?
N2 Fe1 . 2.154(4) ?
N2 H2 . 1.0000 ?
C1 C2 . 1.493(7) ?
C1 H1A . 0.9900 ?
C1 H1AB . 0.9900 ?
C2 H2A . 0.9900 ?
C2 H2AB . 0.9900 ?
C3 C5 . 1.522(7) ?
C3 C4 . 1.525(7) ?
C3 H3 . 1.0000 ?
C4 H4A . 0.9800 ?
C4 H4B . 0.9800 ?
C4 H4C . 0.9800 ?
C5 C6 . 1.537(7) ?
C5 H5A . 0.9900 ?
C5 H5AB . 0.9900 ?
C6 C7 . 1.522(8) ?
C6 H6 . 1.0000 ?
C7 H7A . 0.9800 ?
C7 H7B . 0.9800 ?
C7 H7C . 0.9800 ?
Cl1B Fe1 . 2.283(18) ?
N1B C3B . 1.475(12) ?
N1B C2B . 1.494(12) ?
N1B Fe1 . 2.20(3) ?
N1B H1B . 1.0000 ?
N2B C6B . 1.484(13) ?
N2B C1B 3 1.50(2) ?
N2B Fe1 . 2.21(3) ?
N2B H2B . 1.0000 ?
C1B C2B . 1.495(13) ?
C1B H1B1 . 0.9900 ?
C1B H1B2 . 0.9900 ?
C2B H2BA . 0.9900 ?
C2B H2BB . 0.9900 ?
C3B C5B . 1.524(13) ?
C3B C4B . 1.526(13) ?
C3B H3B . 1.0000 ?
C4B H4BA . 0.9800 ?
C4B H4BB . 0.9800 ?
C4B H4BC . 0.9800 ?
C5B C6B . 1.537(13) ?
C5B H5BA . 0.9900 ?
C5B H5BB . 0.9900 ?
C6B C7B . 1.522(13) ?
C6B H6B . 1.0000 ?
C7B H7BA . 0.9800 ?
C7B H7BB . 0.9800 ?
C7B H7BC . 0.9800 ?

loop_
_geom_hbond_atom_site_label_D
_geom_hbond_atom_site_label_H
_geom_hbond_atom_site_label_A
_geom_hbond_site_symmetry_A
_geom_hbond_distance_DH
_geom_hbond_distance_HA
_geom_hbond_distance_DA
_geom_hbond_angle_DHA
_geom_hbond_publ_flag
N1 H1 Cl2 6_556 1.00 2.28 3.280(5) 176.0 yes
N2 H2 Cl2 1_455 1.00 2.52 3.431(4) 150.5 yes
N1B H1B Cl2 6_556 1.00 2.23 3.23(3) 175.9 yes
N2B H2B Cl2 . 1.00 2.43 3.36(3) 154.0 yes

loop_
_geom_torsion_atom_site_label_1
_geom_torsion_atom_site_label_2
_geom_torsion_atom_site_label_3
_geom_torsion_atom_site_label_4
_geom_torsion_site_symmetry_1
_geom_torsion_site_symmetry_2
_geom_torsion_site_symmetry_3
_geom_torsion_site_symmetry_4
_geom_torsion
_geom_torsion_publ_flag
N2 C1 C2 N1 3 . . . 59.8(6) ?
C3 N1 C2 C1 . . . . 177.6(4) ?
Fe1 N1 C2 C1 . . . . -51.8(5) ?
C2 N1 C3 C5 . . . . 177.7(4) ?
Fe1 N1 C3 C5 . . . . 56.2(5) ?
C2 N1 C3 C4 . . . . -59.5(6) ?
Fe1 N1 C3 C4 . . . . 179.0(4) ?
N1 C3 C5 C6 . . . . -65.4(6) ?
C4 C3 C5 C6 . . . . 170.4(5) ?
C1 N2 C6 C7 3 . . . -56.8(6) ?
Fe1 N2 C6 C7 . . . . 173.0(4) ?
C1 N2 C6 C5 3 . . . 68.8(6) ?
Fe1 N2 C6 C5 . . . . -61.4(5) ?
C3 C5 C6 N2 . . . . 68.8(7) ?
C3 C5 C6 C7 . . . . -164.3(5) ?
C3B N1B C2B C1B . . . . -178(5) ?
Fe1 N1B C2B C1B . . . . 50(6) ?
N2B C1B C2B N1B 3 . . . -64(8) ?
C2B N1B C3B C5B . . . . -178(5) ?
Fe1 N1B C3B C5B . . . . -56(3) ?
C2B N1B C3B C4B . . . . 60(5) ?
Fe1 N1B C3B C4B . . . . -178(3) ?
N1B C3B C5B C6B . . . . 65(3) ?
C4B C3B C5B C6B . . . . -171(3) ?
C1B N2B C6B C7B 3 . . . 67(5) ?
Fe1 N2B C6B C7B . . . . -173(3) ?
C1B N2B C6B C5B 3 . . . -59(4) ?
Fe1 N2B C6B C5B . . . . 61(3) ?
C3B C5B C6B N2B . . . . -70(3) ?
C3B C5B C6B C7B . . . . 163(3) ?

_cod_database_fobs_code 2022657
